data_7128968
loop_
_publ_author_name
'Cao, Tingting'
'Retailleau, Pascal'
'Milcent, Thierry'
'Crousse, Beno\^it'

_publ_section_title
;
 Synthesis of <i>N</i>-CF<sub>3</sub> hydrazines through radical
 trifluoromethylation of azodicarboxylates.
;
_journal_issue 80
_journal_name_full 'Chemical communications (Cambridge, England)'
_journal_page_first 10351
_journal_page_last 10354
_journal_paper_doi 10.1039/d1cc04538e
_journal_volume 57
_journal_year 2021
_chemical_absolute_configuration syn
_chemical_formula_moiety 'C12 H14 F3 N3 O3, 0.33(H2 O)'
_chemical_formula_sum 'C12 H14.67 F3 N3 O3.33'
_chemical_formula_weight 311.27
_chemical_name_systematic
;
'benzyl (S)-(1-oxo-1-(1-(trifluoromethyl)hydrazineyl)propan-2-yl)carbamate'
;
_space_group_crystal_system monoclinic
_space_group_IT_number 4
_space_group_name_Hall 'P 2yb'
_space_group_name_H-M_alt 'P 1 21 1'
_atom_sites_solution_hydrogens mixed
_atom_sites_solution_primary other
_atom_sites_solution_secondary difmap
_audit_creation_method SHELXL-2018/3
_audit_update_record
;
2020-12-10 deposited with the CCDC.	2021-09-13 downloaded from the CCDC.
;
_cell_angle_alpha 90
_cell_angle_beta 95.556(12)
_cell_angle_gamma 90
_cell_formula_units_Z 6
_cell_length_a 5.128(3)
_cell_length_b 27.296(13)
_cell_length_c 15.794(9)
_cell_measurement_reflns_used 3437
_cell_measurement_temperature 293(2)
_cell_measurement_theta_max 68.5
_cell_measurement_theta_min 2.8
_cell_volume 2200(2)
_computing_cell_refinement
;
CrystalClear-SM Expert 2.0 r16 (Rigaku, 2014)
;
_computing_data_collection
;
CrystalClear-SM Expert 2.0 r16 (Rigaku, 2014)
;
_computing_data_reduction
;
CrystalClear-SM Expert 2.0 r16 (Rigaku, 2014)
;
_computing_structure_refinement 'SHELXL-2018/3 (Sheldrick, 2015b)'
_computing_structure_solution 'SHELXT (Sheldrick, 2015a)'
_diffrn_ambient_temperature 293(2)
_diffrn_detector 'Rigaku Rapid2 curved large area IP'
_diffrn_detector_area_resol_mean 10.0000
_diffrn_measured_fraction_theta_full 0.998
_diffrn_measured_fraction_theta_max 0.998
_diffrn_measurement_device
;
Crystal Goniometer chi-partial
;
_diffrn_measurement_device_type
;
Rigaku MM007HF Spider
;
_diffrn_measurement_method 'profile data from \w-scans'
_diffrn_measurement_specimen_support Fiber
_diffrn_radiation_monochromator 'OSMIC CMF optics'
_diffrn_radiation_type CuK\a
_diffrn_radiation_wavelength 1.54187
_diffrn_reflns_av_R_equivalents 0.1440
_diffrn_reflns_av_unetI/netI 0.1336
_diffrn_reflns_Laue_measured_fraction_full 0.998
_diffrn_reflns_Laue_measured_fraction_max 0.998
_diffrn_reflns_limit_h_max 3
_diffrn_reflns_limit_h_min -5
_diffrn_reflns_limit_k_max 28
_diffrn_reflns_limit_k_min -28
_diffrn_reflns_limit_l_max 16
_diffrn_reflns_limit_l_min -16
_diffrn_reflns_number 18721
_diffrn_reflns_point_group_measured_fraction_full 0.986
_diffrn_reflns_point_group_measured_fraction_max 0.986
_diffrn_reflns_theta_full 53.421
_diffrn_reflns_theta_max 53.421
_diffrn_reflns_theta_min 2.811
_diffrn_source 'Rotating Anode'
_exptl_absorpt_coefficient_mu 1.122
_exptl_absorpt_correction_T_max 1.000
_exptl_absorpt_correction_T_min 0.676
_exptl_absorpt_correction_type multi-scan
_exptl_absorpt_process_details 'Reqab-Rigaku (1998)'
_exptl_crystal_colour colourless
_exptl_crystal_density_diffrn 1.409
_exptl_crystal_description stick
_exptl_crystal_F_000 968
_exptl_crystal_size_max 0.32
_exptl_crystal_size_mid 0.11
_exptl_crystal_size_min 0.09
_refine_diff_density_max 0.272
_refine_diff_density_min -0.215
_refine_diff_density_rms 0.055
_refine_ls_abs_structure_details
;
 Refined as an inversion twin.
;
_refine_ls_abs_structure_Flack 0.4(5)
_refine_ls_extinction_method none
_refine_ls_goodness_of_fit_ref 0.923
_refine_ls_hydrogen_treatment mixed
_refine_ls_matrix_type full
_refine_ls_number_parameters 602
_refine_ls_number_reflns 5157
_refine_ls_number_restraints 196
_refine_ls_restrained_S_all 0.915
_refine_ls_R_factor_all 0.1368
_refine_ls_R_factor_gt 0.0891
_refine_ls_shift/su_max 0.004
_refine_ls_shift/su_mean 0.000
_refine_ls_structure_factor_coef Fsqd
_refine_ls_weighting_details 'w=1/[\s^2^(Fo^2^)+(0.1227P)^2^] where P=(Fo^2^+2Fc^2^)/3'
_refine_ls_weighting_scheme calc
_refine_ls_wR_factor_gt 0.2072
_refine_ls_wR_factor_ref 0.2454
_reflns_Friedel_coverage 0.925
_reflns_Friedel_fraction_full 0.974
_reflns_Friedel_fraction_max 0.974
_reflns_number_gt 2471
_reflns_number_total 5160
_reflns_threshold_expression 'I > 2\s(I)'
_cod_data_source_file d1cc04538e2.cif
_cod_data_source_block TC139
_cod_depositor_comments
;
The following automatic conversions were performed:

data item '_exptl_absorpt_correction_type' value 'Multi-scan' was
changed to 'multi-scan' in accordance with the
/home/data/users/saulius/crontab/automatic-downloads/rss-feeds/RSC/lib/dictionaries/cif_core.dic
dictionary named 'cif_core.dic' version 2.4.2 last updated on
2011-04-26.

Automatic conversion script
Id: cif_fix_values 7556 2019-12-06 15:28:31Z antanas 

 Adding full bibliography for 7128966--7128968.cif.
;
_cod_original_cell_volume 2200.3(19)
_cod_original_sg_symbol_H-M 'P 21'
_cod_database_code 7128968
_shelx_space_group_comment
;
The symmetry employed for this shelxl refinement is uniquely defined
by the following loop, which should always be used as a source of
symmetry information in preference to the above space-group names.
They are only intended as comments.
;

loop_
_space_group_symop_operation_xyz
'x, y, z'
'-x, y+1/2, -z'

loop_
_atom_site_label
_atom_site_type_symbol
_atom_site_fract_x
_atom_site_fract_y
_atom_site_fract_z
_atom_site_U_iso_or_equiv
_atom_site_adp_type
_atom_site_occupancy
_atom_site_site_symmetry_order
_atom_site_calc_flag
_atom_site_refinement_flags_posn
_atom_site_refinement_flags_adp
_atom_site_refinement_flags_occupancy
_atom_site_disorder_assembly
_atom_site_disorder_group
C1A C 0.865(6) 0.5269(8) 1.0900(15) 0.141(6) Uani 1 1 d . . . . .
N2A N 0.952(2) 0.4767(5) 1.1051(7) 0.114(4) Uani 1 1 d . . . . .
N3A N 0.955(3) 0.4546(5) 1.1861(8) 0.115(4) Uani 1 1 d D . . . .
H3A1 H 1.084(15) 0.470(5) 1.215(7) 0.138 Uiso 1 1 d D U . . .
H3A2 H 0.796(9) 0.460(5) 1.201(9) 0.138 Uiso 1 1 d D U . . .
C4A C 1.049(3) 0.4502(5) 1.0387(11) 0.102(4) Uani 1 1 d . . . . .
O5A O 1.082(2) 0.4700(4) 0.9722(6) 0.132(4) Uani 1 1 d . . . . .
C6A C 1.131(3) 0.3972(5) 1.0620(7) 0.092(4) Uani 1 1 d . . . . .
H6A H 0.997201 0.381972 1.093523 0.110 Uiso 1 1 calc R U . . .
C7A C 1.393(3) 0.3948(6) 1.1147(10) 0.115(4) Uani 1 1 d . . . . .
H7AA H 1.437937 0.361210 1.126526 0.173 Uiso 1 1 calc R U . . .
H7AB H 1.381772 0.412030 1.167286 0.173 Uiso 1 1 calc R U . . .
H7AC H 1.524482 0.409689 1.083970 0.173 Uiso 1 1 calc R U . . .
N8A N 1.147(3) 0.3708(4) 0.9814(8) 0.103(3) Uani 1 1 d D . . . .
H8NA H 1.308(10) 0.365(5) 0.969(9) 0.124 Uiso 1 1 d D U . . .
C9A C 0.942(4) 0.3574(5) 0.9348(9) 0.097(4) Uani 1 1 d . . . . .
O10A O 0.714(2) 0.3648(4) 0.9509(6) 0.119(3) Uani 1 1 d . . . . .
O11A O 0.9982(19) 0.3330(3) 0.8635(6) 0.106(3) Uani 1 1 d . . . . .
C12A C 0.775(4) 0.3156(5) 0.8055(10) 0.129(5) Uani 1 1 d . U . . .
H12A H 0.616550 0.332305 0.818376 0.155 Uiso 1 1 calc R U . . .
H12B H 0.805094 0.323281 0.747311 0.155 Uiso 1 1 calc R U . . .
C13A C 0.740(3) 0.2626(5) 0.8141(9) 0.106(4) Uani 1 1 d . U . . .
C14A C 0.553(4) 0.2448(7) 0.8591(11) 0.146(6) Uani 1 1 d . U . . .
H14A H 0.445300 0.266811 0.884045 0.175 Uiso 1 1 calc R U . . .
C15A C 0.514(4) 0.1952(8) 0.8702(13) 0.160(7) Uani 1 1 d . U . . .
H15A H 0.387957 0.184195 0.904303 0.192 Uiso 1 1 calc R U . . .
C16A C 0.658(5) 0.1637(8) 0.8314(15) 0.161(7) Uani 1 1 d . U . . .
H16A H 0.622554 0.130445 0.835291 0.194 Uiso 1 1 calc R U . . .
C17A C 0.847(4) 0.1778(8) 0.7881(19) 0.181(8) Uani 1 1 d . U . . .
H17A H 0.956960 0.154875 0.766399 0.217 Uiso 1 1 calc R U . . .
C18A C 0.885(4) 0.2288(7) 0.7740(14) 0.160(6) Uani 1 1 d . U . . .
H18A H 1.006378 0.239121 0.737903 0.192 Uiso 1 1 calc R U . . .
F19A F 0.774(3) 0.5433(4) 1.1568(8) 0.197(5) Uani 1 1 d . . . . .
F20A F 0.703(3) 0.5321(4) 1.0237(9) 0.194(5) Uani 1 1 d . . . . .
F21A F 1.075(3) 0.5540(4) 1.0806(8) 0.186(5) Uani 1 1 d . . . . .
C1B C 0.187(4) 0.4448(7) 0.7448(13) 0.125(5) Uani 1 1 d . . . . .
N2B N 0.249(3) 0.4920(5) 0.7727(10) 0.116(4) Uani 1 1 d . . . . .
N3B N 0.456(4) 0.4998(6) 0.8371(12) 0.143(5) Uani 1 1 d D . . . .
H3B1 H 0.42(3) 0.497(7) 0.890(4) 0.172 Uiso 1 1 d D U . . .
H3B2 H 0.620(13) 0.493(7) 0.828(9) 0.172 Uiso 1 1 d D U . . .
C4B C 0.116(5) 0.5336(9) 0.7449(17) 0.144(7) Uani 1 1 d . . . . .
O5B O -0.068(4) 0.5263(5) 0.6890(11) 0.173(5) Uani 1 1 d . . . . .
C6B C 0.197(4) 0.5824(6) 0.7803(13) 0.142(6) Uani 1 1 d . . . . .
H6B H 0.388822 0.584484 0.789780 0.170 Uiso 1 1 calc R U . . .
C7B C 0.077(5) 0.5894(7) 0.8624(13) 0.181(9) Uani 1 1 d . . . . .
H7BA H 0.094118 0.623032 0.879674 0.272 Uiso 1 1 calc R U . . .
H7BB H 0.165252 0.568854 0.905496 0.272 Uiso 1 1 calc R U . . .
H7BC H -0.105089 0.580700 0.854557 0.272 Uiso 1 1 calc R U . . .
N8B N 0.093(3) 0.6210(5) 0.7195(12) 0.151(5) Uani 1 1 d D . . . .
H8NB H -0.073(13) 0.624(8) 0.700(12) 0.181 Uiso 1 1 d D U . . .
C9B C 0.237(5) 0.6392(6) 0.6606(10) 0.127(6) Uani 1 1 d . . . . .
O10B O 0.462(3) 0.6275(5) 0.6552(8) 0.163(5) Uani 1 1 d D . . . .
O11B O 0.103(2) 0.6738(4) 0.6143(8) 0.135(4) Uani 1 1 d . . . . .
C12B C 0.248(4) 0.6957(6) 0.5486(10) 0.140(5) Uani 1 1 d . U . . .
H12C H 0.312703 0.670440 0.512888 0.168 Uiso 1 1 calc R U . . .
H12D H 0.395149 0.714497 0.574203 0.168 Uiso 1 1 calc R U . . .
C13B C 0.062(4) 0.7277(7) 0.4983(11) 0.127(5) Uani 1 1 d . U . . .
C14B C -0.151(5) 0.7084(9) 0.4457(11) 0.150(6) Uani 1 1 d . U . . .
H14B H -0.174001 0.674615 0.444652 0.180 Uiso 1 1 calc R U . . .
C15B C -0.324(5) 0.7359(10) 0.3972(13) 0.166(7) Uani 1 1 d . U . . .
H15B H -0.462372 0.721096 0.364236 0.200 Uiso 1 1 calc R U . . .
C16B C -0.297(5) 0.7846(9) 0.3966(13) 0.164(6) Uani 1 1 d . U . . .
H16B H -0.413019 0.803476 0.361501 0.197 Uiso 1 1 calc R U . . .
C17B C -0.098(4) 0.8072(8) 0.4472(10) 0.144(6) Uani 1 1 d . U . . .
H17B H -0.083239 0.841159 0.448222 0.173 Uiso 1 1 calc R U . . .
C18B C 0.083(4) 0.7780(7) 0.4972(9) 0.135(5) Uani 1 1 d . U . . .
H18B H 0.219387 0.793043 0.530528 0.162 Uiso 1 1 calc R U . . .
F19B F 0.189(3) 0.4398(5) 0.6604(7) 0.183(4) Uani 1 1 d . . . . .
F20B F 0.339(3) 0.4126(4) 0.7797(7) 0.166(4) Uani 1 1 d . . . . .
F21B F -0.056(2) 0.4321(4) 0.7571(7) 0.158(4) Uani 1 1 d . . . . .
C1C C 0.378(6) 0.5643(8) 0.3590(14) 0.142(6) Uani 1 1 d . . . . .
N2C N 0.364(4) 0.5203(5) 0.4103(9) 0.148(5) Uani 1 1 d . . . . .
N3C N 0.268(4) 0.5244(5) 0.4931(10) 0.160(6) Uani 1 1 d D . . . .
H3C1 H 0.23(4) 0.504(4) 0.532(7) 0.192 Uiso 1 1 d D U . . .
H3C2 H 0.32(4) 0.554(3) 0.513(9) 0.192 Uiso 1 1 d D U . . .
C4C C 0.434(3) 0.4759(6) 0.3814(12) 0.116(5) Uani 1 1 d . . . . .
O5C O 0.495(2) 0.4726(3) 0.3096(6) 0.125(3) Uani 1 1 d . . . . .
C6C C 0.426(3) 0.4331(5) 0.4405(8) 0.104(4) Uani 1 1 d . . . . .
H6C H 0.260917 0.434595 0.466888 0.125 Uiso 1 1 calc R U . . .
C7C C 0.650(3) 0.4328(8) 0.5115(11) 0.138(5) Uani 1 1 d . . . . .
H7CA H 0.637784 0.461300 0.546610 0.207 Uiso 1 1 calc R U . . .
H7CB H 0.814532 0.433186 0.487135 0.207 Uiso 1 1 calc R U . . .
H7CC H 0.639179 0.403873 0.545458 0.207 Uiso 1 1 calc R U . . .
N8C N 0.424(3) 0.3874(4) 0.3884(8) 0.111(4) Uani 1 1 d D . . . .
H8NC H 0.574(15) 0.378(6) 0.370(9) 0.134 Uiso 1 1 d D U . . .
C9C C 0.197(5) 0.3676(6) 0.3548(9) 0.104(4) Uani 1 1 d . . . . .
O10C O -0.020(2) 0.3813(4) 0.3672(6) 0.122(3) Uani 1 1 d . . . . .
O11C O 0.254(2) 0.3296(4) 0.3065(6) 0.123(3) Uani 1 1 d . U . . .
C12C C 0.018(4) 0.3054(8) 0.2627(13) 0.158(6) Uani 1 1 d . U . . .
H12E H -0.078853 0.288855 0.304098 0.190 Uiso 1 1 calc R U . . .
H12F H -0.095590 0.329803 0.233747 0.190 Uiso 1 1 calc R U . . .
C13C C 0.101(3) 0.2699(4) 0.2011(7) 0.124(5) Uani 1 1 d G U . . .
C14C C -0.025(3) 0.2691(5) 0.1192(8) 0.169(7) Uani 1 1 d G U . . .
H14C H -0.162723 0.290516 0.104235 0.203 Uiso 1 1 calc R U . . .
C15C C 0.054(3) 0.2361(6) 0.0597(6) 0.183(8) Uani 1 1 d G U . . .
H15C H -0.030316 0.235535 0.004872 0.219 Uiso 1 1 calc R U . . .
C16C C 0.260(4) 0.2041(5) 0.0821(9) 0.194(9) Uani 1 1 d G U . . .
H16C H 0.313093 0.182012 0.042227 0.233 Uiso 1 1 calc R U . . .
C17C C 0.386(3) 0.2049(5) 0.1640(10) 0.209(9) Uani 1 1 d G U . . .
H17C H 0.524097 0.183469 0.178945 0.251 Uiso 1 1 calc R U . . .
C18C C 0.307(3) 0.2379(5) 0.2235(7) 0.171(7) Uani 1 1 d G U . . .
H18C H 0.391694 0.238450 0.278309 0.205 Uiso 1 1 calc R U . . .
F19C F 0.306(4) 0.6009(5) 0.3971(10) 0.246(8) Uani 1 1 d . . . . .
F20C F 0.232(4) 0.5615(5) 0.2866(10) 0.239(8) Uani 1 1 d . . . . .
F21C F 0.628(4) 0.5699(5) 0.3410(9) 0.205(6) Uani 1 1 d . . . . .
O1W O 0.755(5) 0.5757(7) 0.5477(10) 0.220(7) Uani 1 1 d D . . . .
H1W1 H 0.69(5) 0.599(2) 0.573(15) 0.330 Uiso 1 1 d D U . . .
H1W2 H 0.87(6) 0.564(12) 0.582(17) 0.330 Uiso 1 1 d D U . . .

loop_
_atom_site_aniso_label
_atom_site_aniso_U_11
_atom_site_aniso_U_22
_atom_site_aniso_U_33
_atom_site_aniso_U_23
_atom_site_aniso_U_13
_atom_site_aniso_U_12
C1A 0.17(2) 0.117(16) 0.140(15) -0.032(12) 0.044(15) -0.002(15)
N2A 0.139(11) 0.102(9) 0.107(8) -0.015(7) 0.046(7) -0.016(8)
N3A 0.101(9) 0.134(10) 0.115(9) -0.024(7) 0.032(7) -0.017(8)
C4A 0.089(11) 0.095(9) 0.124(11) -0.010(9) 0.019(8) -0.006(8)
O5A 0.192(12) 0.105(7) 0.107(6) 0.003(5) 0.054(7) -0.008(7)
C6A 0.091(11) 0.095(9) 0.092(7) 0.006(7) 0.027(7) 0.005(7)
C7A 0.086(11) 0.128(12) 0.133(10) -0.015(9) 0.019(9) 0.007(9)
N8A 0.099(10) 0.097(8) 0.121(8) -0.024(6) 0.048(8) -0.019(7)
C9A 0.109(13) 0.085(9) 0.102(10) -0.001(7) 0.032(10) -0.008(9)
O10A 0.093(7) 0.150(9) 0.117(6) -0.022(6) 0.020(6) 0.003(7)
O11A 0.110(7) 0.101(6) 0.110(6) -0.018(5) 0.028(6) 0.000(5)
C12A 0.158(15) 0.100(8) 0.124(10) -0.014(8) -0.005(11) -0.007(10)
C13A 0.106(11) 0.096(7) 0.115(9) -0.013(7) 0.008(7) 0.001(7)
C14A 0.168(17) 0.124(9) 0.153(13) -0.036(10) 0.055(11) -0.020(10)
C15A 0.182(19) 0.133(12) 0.171(15) -0.013(11) 0.048(13) -0.037(12)
C16A 0.18(2) 0.111(11) 0.190(18) -0.016(11) 0.003(13) -0.013(11)
C17A 0.129(17) 0.117(10) 0.30(2) -0.049(14) 0.048(14) 0.005(12)
C18A 0.152(16) 0.121(10) 0.216(16) -0.040(11) 0.067(12) 0.007(11)
F19A 0.274(15) 0.145(9) 0.188(9) -0.018(7) 0.106(10) 0.049(9)
F20A 0.239(15) 0.149(9) 0.187(10) -0.023(8) -0.009(10) 0.040(10)
F21A 0.220(14) 0.120(7) 0.223(11) -0.028(7) 0.054(10) -0.037(8)
C1B 0.128(17) 0.109(15) 0.145(15) 0.017(11) 0.052(12) 0.030(13)
N2B 0.117(12) 0.105(11) 0.133(10) 0.013(8) 0.037(9) 0.006(9)
N3B 0.133(14) 0.134(11) 0.168(12) 0.023(10) 0.045(11) 0.006(11)
C4B 0.112(16) 0.132(19) 0.192(19) 0.062(17) 0.038(14) 0.018(16)
O5B 0.186(15) 0.116(9) 0.215(13) 0.043(9) 0.010(11) 0.024(11)
C6B 0.137(16) 0.093(13) 0.202(18) 0.029(12) 0.051(13) 0.018(11)
C7B 0.24(3) 0.127(15) 0.187(18) 0.022(12) 0.096(18) 0.016(15)
N8B 0.129(12) 0.113(10) 0.220(16) 0.046(10) 0.062(12) 0.006(10)
C9B 0.165(19) 0.102(12) 0.124(12) 0.024(9) 0.060(13) 0.004(13)
O10B 0.127(11) 0.206(13) 0.165(10) 0.057(8) 0.066(9) 0.049(9)
O11B 0.140(10) 0.112(7) 0.165(9) 0.029(7) 0.071(8) 0.012(7)
C12B 0.169(16) 0.138(12) 0.122(11) 0.019(9) 0.054(10) -0.003(11)
C13B 0.133(13) 0.129(10) 0.125(11) 0.004(8) 0.054(8) -0.004(9)
C14B 0.160(17) 0.169(14) 0.128(13) 0.011(10) 0.049(9) -0.031(11)
C15B 0.168(17) 0.204(16) 0.132(13) 0.021(13) 0.038(11) -0.033(15)
C16B 0.178(17) 0.189(15) 0.133(13) 0.006(13) 0.049(10) 0.000(14)
C17B 0.192(18) 0.132(12) 0.118(12) -0.010(8) 0.060(10) 0.018(10)
C18B 0.188(16) 0.129(10) 0.096(9) 0.000(8) 0.053(9) 0.005(10)
F19B 0.236(13) 0.173(10) 0.147(8) -0.010(7) 0.053(8) 0.023(9)
F20B 0.179(11) 0.118(7) 0.202(10) 0.007(6) 0.021(8) 0.031(7)
F21B 0.155(10) 0.117(7) 0.209(10) 0.000(6) 0.053(8) -0.004(7)
C1C 0.18(2) 0.105(14) 0.136(15) -0.021(12) 0.011(16) 0.007(15)
N2C 0.216(17) 0.097(10) 0.144(10) -0.010(8) 0.088(10) -0.004(9)
N3C 0.226(18) 0.104(9) 0.162(11) -0.012(8) 0.088(12) -0.002(11)
C4C 0.115(13) 0.096(10) 0.143(13) -0.021(10) 0.038(10) -0.002(9)
O5C 0.169(10) 0.110(7) 0.102(6) -0.004(5) 0.050(6) 0.012(7)
C6C 0.107(12) 0.097(10) 0.112(9) 0.006(8) 0.031(9) 0.005(8)
C7C 0.095(11) 0.167(15) 0.150(13) -0.012(11) 0.004(10) 0.013(11)
N8C 0.136(13) 0.086(8) 0.119(8) -0.002(6) 0.049(9) 0.010(8)
C9C 0.124(15) 0.098(11) 0.091(9) 0.004(8) 0.028(10) -0.027(12)
O10C 0.107(8) 0.148(9) 0.116(6) -0.020(6) 0.035(6) -0.004(7)
O11C 0.114(8) 0.113(7) 0.150(8) -0.035(6) 0.052(6) -0.020(6)
C12C 0.140(14) 0.165(14) 0.176(13) -0.057(11) 0.045(11) -0.049(11)
C13C 0.152(14) 0.107(10) 0.118(8) -0.009(7) 0.042(9) -0.036(8)
C14C 0.24(2) 0.121(12) 0.145(11) -0.003(9) 0.010(12) -0.003(12)
C15C 0.27(2) 0.144(16) 0.134(12) -0.035(10) 0.030(12) -0.034(13)
C16C 0.26(3) 0.182(19) 0.148(13) -0.034(14) 0.065(14) -0.009(14)
C17C 0.26(2) 0.168(17) 0.197(17) -0.035(15) 0.026(16) 0.026(15)
C18C 0.20(2) 0.150(15) 0.164(13) -0.031(11) 0.009(12) 0.015(12)
F19C 0.42(2) 0.113(8) 0.220(13) -0.001(8) 0.098(14) 0.020(11)
F20C 0.35(2) 0.137(9) 0.216(12) 0.015(9) -0.044(14) -0.001(11)
F21C 0.258(17) 0.162(10) 0.204(11) 0.023(8) 0.074(12) -0.056(11)
O1W 0.27(2) 0.207(17) 0.183(13) -0.032(11) 0.019(12) 0.013(14)

loop_
_atom_type_symbol
_atom_type_description
_atom_type_scat_dispersion_real
_atom_type_scat_dispersion_imag
_atom_type_scat_source
C C 0.0181 0.0091 'International Tables Vol C Tables 4.2.6.8 and 6.1.1.4'
H H 0.0000 0.0000 'International Tables Vol C Tables 4.2.6.8 and 6.1.1.4'
F F 0.0727 0.0534 'International Tables Vol C Tables 4.2.6.8 and 6.1.1.4'
N N 0.0311 0.0180 'International Tables Vol C Tables 4.2.6.8 and 6.1.1.4'
O O 0.0492 0.0322 'International Tables Vol C Tables 4.2.6.8 and 6.1.1.4'

loop_
_geom_angle_atom_site_label_1
_geom_angle_atom_site_label_2
_geom_angle_atom_site_label_3
_geom_angle
_geom_angle_site_symmetry_1
_geom_angle_site_symmetry_3
_geom_angle_publ_flag
F19A C1A F20A 112(2) . . ?
F19A C1A F21A 105.2(18) . . ?
F20A C1A F21A 108(2) . . ?
F19A C1A N2A 109.0(17) . . ?
F20A C1A N2A 113.8(17) . . ?
F21A C1A N2A 107.7(19) . . ?
C4A N2A N3A 118.8(13) . . ?
C4A N2A C1A 119.3(13) . . ?
N3A N2A C1A 121.8(12) . . ?
O5A C4A N2A 120.5(13) . . ?
O5A C4A C6A 124.8(13) . . ?
N2A C4A C6A 114.4(13) . . ?
N8A C6A C7A 109.8(11) . . ?
N8A C6A C4A 106.8(11) . . ?
C7A C6A C4A 112.3(12) . . ?
C9A N8A C6A 122.0(12) . . ?
O10A C9A N8A 125.2(14) . . ?
O10A C9A O11A 122.0(17) . . ?
N8A C9A O11A 112.8(16) . . ?
C9A O11A C12A 117.2(14) . . ?
C13A C12A O11A 110.8(12) . . ?
C14A C13A C18A 116.5(16) . . ?
C14A C13A C12A 120.4(15) . . ?
C18A C13A C12A 123.0(16) . . ?
C13A C14A C15A 122.9(17) . . ?
C16A C15A C14A 119(2) . . ?
C17A C16A C15A 122(2) . . ?
C16A C17A C18A 119(2) . . ?
C13A C18A C17A 120(2) . . ?
F20B C1B F21B 107.6(17) . . ?
F20B C1B F19B 107.5(15) . . ?
F21B C1B F19B 102.5(19) . . ?
F20B C1B N2B 113.2(19) . . ?
F21B C1B N2B 112.7(15) . . ?
F19B C1B N2B 112.7(16) . . ?
C4B N2B C1B 125(2) . . ?
C4B N2B N3B 114.8(18) . . ?
C1B N2B N3B 120.1(16) . . ?
O5B C4B N2B 114(2) . . ?
O5B C4B C6B 125(2) . . ?
N2B C4B C6B 120(2) . . ?
C4B C6B N8B 108.7(17) . . ?
C4B C6B C7B 108.4(16) . . ?
N8B C6B C7B 108.3(15) . . ?
C9B N8B C6B 121.3(16) . . ?
O10B C9B N8B 123.2(19) . . ?
O10B C9B O11B 126.2(16) . . ?
N8B C9B O11B 110.4(19) . . ?
C9B O11B C12B 114.0(14) . . ?
O11B C12B C13B 106.4(14) . . ?
C18B C13B C14B 115(2) . . ?
C18B C13B C12B 123.6(19) . . ?
C14B C13B C12B 121.5(19) . . ?
C15B C14B C13B 124(2) . . ?
C16B C15B C14B 120(3) . . ?
C15B C16B C17B 121(3) . . ?
C16B C17B C18B 119(2) . . ?
C13B C18B C17B 122(2) . . ?
F19C C1C F20C 107(2) . . ?
F19C C1C F21C 110(2) . . ?
F20C C1C F21C 107(2) . . ?
F19C C1C N2C 111.2(19) . . ?
F20C C1C N2C 113(2) . . ?
F21C C1C N2C 108.1(18) . . ?
C4C N2C N3C 119.9(14) . . ?
C4C N2C C1C 121.4(14) . . ?
N3C N2C C1C 118.6(14) . . ?
O5C C4C N2C 118.9(15) . . ?
O5C C4C C6C 123.5(13) . . ?
N2C C4C C6C 117.6(14) . . ?
N8C C6C C4C 107.8(11) . . ?
N8C C6C C7C 111.4(13) . . ?
C4C C6C C7C 113.5(14) . . ?
C9C N8C C6C 120.8(14) . . ?
O10C C9C O11C 126.0(18) . . ?
O10C C9C N8C 126.0(15) . . ?
O11C C9C N8C 108.0(18) . . ?
C9C O11C C12C 113.4(14) . . ?
C13C C12C O11C 109.0(14) . . ?
C14C C13C C18C 120.0 . . ?
C14C C13C C12C 119.3(13) . . ?
C18C C13C C12C 120.7(13) . . ?
C15C C14C C13C 120.0 . . ?
C14C C15C C16C 120.0 . . ?
C17C C16C C15C 120.0 . . ?
C16C C17C C18C 120.0 . . ?
C17C C18C C13C 120.0 . . ?

loop_
_geom_bond_atom_site_label_1
_geom_bond_atom_site_label_2
_geom_bond_distance
_geom_bond_site_symmetry_2
_geom_bond_publ_flag
C1A F19A 1.275(18) . ?
C1A F20A 1.28(2) . ?
C1A F21A 1.32(2) . ?
C1A N2A 1.45(2) . ?
N2A C4A 1.405(18) . ?
N2A N3A 1.413(17) . ?
C4A O5A 1.207(16) . ?
C4A C6A 1.541(19) . ?
C6A N8A 1.471(17) . ?
C6A C7A 1.509(18) . ?
N8A C9A 1.277(19) . ?
C9A O10A 1.236(18) . ?
C9A O11A 1.363(16) . ?
O11A C12A 1.474(18) . ?
C12A C13A 1.47(2) . ?
C13A C14A 1.34(2) . ?
C13A C18A 1.38(2) . ?
C14A C15A 1.38(3) . ?
C15A C16A 1.32(3) . ?
C16A C17A 1.30(3) . ?
C17A C18A 1.42(3) . ?
C1B F20B 1.264(18) . ?
C1B F21B 1.33(2) . ?
C1B F19B 1.341(19) . ?
C1B N2B 1.39(2) . ?
N2B C4B 1.38(2) . ?
N2B N3B 1.41(2) . ?
C4B O5B 1.25(2) . ?
C4B C6B 1.49(3) . ?
C6B N8B 1.49(2) . ?
C6B C7B 1.50(2) . ?
N8B C9B 1.34(2) . ?
C9B O10B 1.20(2) . ?
C9B O11B 1.34(2) . ?
O11B C12B 1.460(18) . ?
C12B C13B 1.47(2) . ?
C13B C18B 1.38(2) . ?
C13B C14B 1.41(2) . ?
C14B C15B 1.34(3) . ?
C15B C16B 1.34(3) . ?
C16B C17B 1.38(3) . ?
C17B C18B 1.40(2) . ?
C1C F19C 1.24(2) . ?
C1C F20C 1.31(2) . ?
C1C F21C 1.35(3) . ?
C1C N2C 1.45(2) . ?
N2C C4C 1.357(18) . ?
N2C N3C 1.446(18) . ?
C4C O5C 1.209(17) . ?
C4C C6C 1.50(2) . ?
C6C N8C 1.495(18) . ?
C6C C7C 1.53(2) . ?
N8C C9C 1.34(2) . ?
C9C O10C 1.21(2) . ?
C9C O11C 1.336(18) . ?
O11C C12C 1.49(2) . ?
C12C C13C 1.47(2) . ?
C13C C14C 1.3900 . ?
C13C C18C 1.3900 . ?
C14C C15C 1.3900 . ?
C15C C16C 1.3900 . ?
C16C C17C 1.3900 . ?
C17C C18C 1.3900 . ?

loop_
_geom_torsion_atom_site_label_1
_geom_torsion_atom_site_label_2
_geom_torsion_atom_site_label_3
_geom_torsion_atom_site_label_4
_geom_torsion
_geom_torsion_site_symmetry_1
_geom_torsion_site_symmetry_2
_geom_torsion_site_symmetry_3
_geom_torsion_site_symmetry_4
_geom_torsion_publ_flag
F19A C1A N2A C4A 177.0(16) . . . . ?
F20A C1A N2A C4A 51(3) . . . . ?
F21A C1A N2A C4A -69(2) . . . . ?
F19A C1A N2A N3A -6(3) . . . . ?
F20A C1A N2A N3A -132.4(17) . . . . ?
F21A C1A N2A N3A 107.4(16) . . . . ?
N3A N2A C4A O5A -170.3(14) . . . . ?
C1A N2A C4A O5A 6(2) . . . . ?
N3A N2A C4A C6A 4.2(17) . . . . ?
C1A N2A C4A C6A -179.0(16) . . . . ?
O5A C4A C6A N8A -23.3(19) . . . . ?
N2A C4A C6A N8A 162.5(12) . . . . ?
O5A C4A C6A C7A 97.1(17) . . . . ?
N2A C4A C6A C7A -77.2(15) . . . . ?
C7A C6A N8A C9A 163.2(13) . . . . ?
C4A C6A N8A C9A -74.8(15) . . . . ?
C6A N8A C9A O10A 0(2) . . . . ?
C6A N8A C9A O11A -179.3(10) . . . . ?
O10A C9A O11A C12A 0.1(18) . . . . ?
N8A C9A O11A C12A 179.6(11) . . . . ?
C9A O11A C12A C13A -104.4(15) . . . . ?
O11A C12A C13A C14A 101.5(19) . . . . ?
O11A C12A C13A C18A -81.9(19) . . . . ?
C18A C13A C14A C15A 4(3) . . . . ?
C12A C13A C14A C15A -179.2(17) . . . . ?
C13A C14A C15A C16A -3(3) . . . . ?
C14A C15A C16A C17A 5(4) . . . . ?
C15A C16A C17A C18A -7(4) . . . . ?
C14A C13A C18A C17A -6(3) . . . . ?
C12A C13A C18A C17A 178(2) . . . . ?
C16A C17A C18A C13A 7(4) . . . . ?
F20B C1B N2B C4B 179.8(15) . . . . ?
F21B C1B N2B C4B -58(2) . . . . ?
F19B C1B N2B C4B 58(2) . . . . ?
F20B C1B N2B N3B -3(2) . . . . ?
F21B C1B N2B N3B 119.3(17) . . . . ?
F19B C1B N2B N3B -125.3(17) . . . . ?
C1B N2B C4B O5B -2(3) . . . . ?
N3B N2B C4B O5B -179.0(17) . . . . ?
C1B N2B C4B C6B 179.0(16) . . . . ?
N3B N2B C4B C6B 2(2) . . . . ?
O5B C4B C6B N8B -20(3) . . . . ?
N2B C4B C6B N8B 159.5(15) . . . . ?
O5B C4B C6B C7B 98(2) . . . . ?
N2B C4B C6B C7B -83(2) . . . . ?
C4B C6B N8B C9B -94(2) . . . . ?
C7B C6B N8B C9B 148.5(19) . . . . ?
C6B N8B C9B O10B -4(3) . . . . ?
C6B N8B C9B O11B -179.2(16) . . . . ?
O10B C9B O11B C12B 4(3) . . . . ?
N8B C9B O11B C12B 179.7(15) . . . . ?
C9B O11B C12B C13B 173.1(15) . . . . ?
O11B C12B C13B C18B 112.4(17) . . . . ?
O11B C12B C13B C14B -68.4(19) . . . . ?
C18B C13B C14B C15B 0(3) . . . . ?
C12B C13B C14B C15B -178.8(17) . . . . ?
C13B C14B C15B C16B 1(3) . . . . ?
C14B C15B C16B C17B -2(3) . . . . ?
C15B C16B C17B C18B 3(3) . . . . ?
C14B C13B C18B C17B 0(2) . . . . ?
C12B C13B C18B C17B 179.2(14) . . . . ?
C16B C17B C18B C13B -1(2) . . . . ?
F19C C1C N2C C4C -180(2) . . . . ?
F20C C1C N2C C4C 59(3) . . . . ?
F21C C1C N2C C4C -59(3) . . . . ?
F19C C1C N2C N3C 1(3) . . . . ?
F20C C1C N2C N3C -119(2) . . . . ?
F21C C1C N2C N3C 122(2) . . . . ?
N3C N2C C4C O5C 174.6(17) . . . . ?
C1C N2C C4C O5C -4(3) . . . . ?
N3C N2C C4C C6C -4(3) . . . . ?
C1C N2C C4C C6C 176.9(19) . . . . ?
O5C C4C C6C N8C -17(2) . . . . ?
N2C C4C C6C N8C 162.0(15) . . . . ?
O5C C4C C6C C7C 106.9(18) . . . . ?
N2C C4C C6C C7C -74.1(19) . . . . ?
C4C C6C N8C C9C -88.8(15) . . . . ?
C7C C6C N8C C9C 146.0(13) . . . . ?
C6C N8C C9C O10C -6(2) . . . . ?
C6C N8C C9C O11C 175.4(11) . . . . ?
O10C C9C O11C C12C 3(2) . . . . ?
N8C C9C O11C C12C -177.8(13) . . . . ?
C9C O11C C12C C13C 170.6(14) . . . . ?
O11C C12C C13C C14C -133.3(13) . . . . ?
O11C C12C C13C C18C 45.7(19) . . . . ?
C18C C13C C14C C15C 0.0 . . . . ?
C12C C13C C14C C15C 179.0(13) . . . . ?
C13C C14C C15C C16C 0.0 . . . . ?
C14C C15C C16C C17C 0.0 . . . . ?
C15C C16C C17C C18C 0.0 . . . . ?
C16C C17C C18C C13C 0.0 . . . . ?
C14C C13C C18C C17C 0.0 . . . . ?
C12C C13C C18C C17C -179.0(13) . . . . ?
